data_4085242
loop_
_publ_author_name
'Himmelspach, Alexander'
'Warneke, Jonas'
'Sch\"afer, Marius'
'Hailmann, Michael'
'Finze, Maik'

_publ_section_title
;
 Salts of the Dianions [Hg(12-X-closo-1-CB11H10)2]2--(X = I, C\\tb CH,
 C\\tb CFc, C\\tb CSiiPr3): Synthesis and Spectroscopic and Structural
 Characterization
;
_journal_issue 2
_journal_name_full Organometallics
_journal_page_first 462
_journal_paper_doi 10.1021/om5009956
_journal_volume 34
_journal_year 2015
_chemical_formula_moiety 'C26 H38 B22 Fe2 Hg, 2(C8 H20 N)'
_chemical_formula_sum 'C42 H78 B22 Fe2 Hg N2'
_chemical_formula_weight 1161.17
_chemical_name_systematic
;
 ?
;
_space_group_IT_number 62
_space_group_name_Hall '-P 2ac 2n'
_symmetry_cell_setting orthorhombic
_symmetry_space_group_name_Hall '-P 2ac 2n'
_symmetry_space_group_name_H-M 'P n m a'
_atom_sites_solution_hydrogens geom
_atom_sites_solution_primary direct
_atom_sites_solution_secondary difmap
_audit_creation_method SHELXL-97
_cell_angle_alpha 90.00
_cell_angle_beta 90.00
_cell_angle_gamma 90.00
_cell_formula_units_Z 4
_cell_length_a 34.910(3)
_cell_length_b 11.8488(12)
_cell_length_c 13.3316(13)
_cell_measurement_reflns_used 12647
_cell_measurement_temperature 166(2)
_cell_measurement_theta_max 25.21
_cell_measurement_theta_min 1.89
_cell_volume 5514.5(9)
_computing_cell_refinement 'Saint-NT v. 7.23'
_computing_data_collection 'Smart-NT v. 5.63'
_computing_data_reduction 'Saint-NT v. 7.23'
_computing_molecular_graphics 'XP in ShelxTL-97'
_computing_publication_material 'XP in ShelxTL-97'
_computing_structure_refinement 'SHELXL-97 (Sheldrick, 1997)'
_computing_structure_solution 'SHELXS-97 (Sheldrick, 1990)'
_diffrn_ambient_temperature 166(2)
_diffrn_measured_fraction_theta_full 1.000
_diffrn_measured_fraction_theta_max 1.000
_diffrn_measurement_device_type 'CCD area detector'
_diffrn_measurement_method 'phi and omega scans'
_diffrn_radiation_monochromator graphite
_diffrn_radiation_source 'fine-focus sealed tube'
_diffrn_radiation_type MoK\a
_diffrn_radiation_wavelength 0.71073
_diffrn_reflns_av_R_equivalents 0.0915
_diffrn_reflns_av_sigmaI/netI 0.0393
_diffrn_reflns_limit_h_max 41
_diffrn_reflns_limit_h_min -41
_diffrn_reflns_limit_k_max 14
_diffrn_reflns_limit_k_min -14
_diffrn_reflns_limit_l_max 15
_diffrn_reflns_limit_l_min -15
_diffrn_reflns_number 78295
_diffrn_reflns_theta_full 25.00
_diffrn_reflns_theta_max 25.00
_diffrn_reflns_theta_min 1.17
_exptl_absorpt_coefficient_mu 3.329
_exptl_absorpt_correction_T_max 0.95
_exptl_absorpt_correction_T_min 0.89
_exptl_absorpt_correction_type multi-scan
_exptl_absorpt_process_details 'SadAbs-2008/1 (Bruker, 2008)'
_exptl_crystal_colour orange
_exptl_crystal_density_diffrn 1.399
_exptl_crystal_density_method 'not measured'
_exptl_crystal_description block
_exptl_crystal_F_000 2344
_exptl_crystal_size_max 0.20
_exptl_crystal_size_mid 0.17
_exptl_crystal_size_min 0.12
_refine_diff_density_max 0.875
_refine_diff_density_min -0.923
_refine_diff_density_rms 0.180
_refine_ls_extinction_method none
_refine_ls_goodness_of_fit_ref 1.093
_refine_ls_hydrogen_treatment mixed
_refine_ls_matrix_type full
_refine_ls_number_parameters 556
_refine_ls_number_reflns 5115
_refine_ls_number_restraints 194
_refine_ls_restrained_S_all 1.083
_refine_ls_R_factor_all 0.0922
_refine_ls_R_factor_gt 0.0692
_refine_ls_shift/su_max 0.012
_refine_ls_shift/su_mean 0.001
_refine_ls_structure_factor_coef Fsqd
_refine_ls_weighting_details 'calc w=1/[\s^2^(Fo^2^)+(0.0155P)^2^+39.0000P] where P=(Fo^2^+2Fc^2^)/3'
_refine_ls_weighting_scheme calc
_refine_ls_wR_factor_gt 0.1190
_refine_ls_wR_factor_ref 0.1278
_reflns_number_gt 3875
_reflns_number_total 5116
_reflns_threshold_expression >2sigma(I)
_cod_data_source_file om5009956_si_001.cif
_cod_data_source_block '[Et4N]2[Hg(12-FcCC-closo-1-CB11H10)2]'
_cod_depositor_comments 'Adding full bibliography for 4085239--4085242.cif.'
_cod_database_code 4085242

loop_
_symmetry_equiv_pos_as_xyz
'x, y, z'
'-x+1/2, -y, z+1/2'
'-x, y+1/2, -z'
'x+1/2, -y+1/2, -z+1/2'
'-x, -y, -z'
'x-1/2, y, -z-1/2'
'x, -y-1/2, z'
'-x-1/2, y-1/2, z-1/2'

loop_
_atom_site_label
_atom_site_type_symbol
_atom_site_fract_x
_atom_site_fract_y
_atom_site_fract_z
_atom_site_U_iso_or_equiv
_atom_site_adp_type
_atom_site_occupancy
_atom_site_symmetry_multiplicity
_atom_site_calc_flag
_atom_site_refinement_flags
Hg1 Hg 0.130521(13) 0.22379(12) -0.00882(3) 0.0540(5) Uani 0.50 1 d PU
C1 C 0.1766(3) 0.23311(9) 0.0904(8) 0.052(3) Uani 0.50 1 d PDU
B1 B 0.1683(10) 0.191(2) 0.208(2) 0.050(8) Uani 0.50 1 d PU
H1 H 0.1400 0.1612 0.2331 0.060 Uiso 0.50 1 calc PR
B2 B 0.1981(6) 0.109(2) 0.1249(16) 0.059(6) Uani 0.50 1 d PU
H2 H 0.1900 0.0249 0.0963 0.070 Uiso 0.50 1 calc PR
B3 B 0.2223(4) 0.2112(12) 0.0495(11) 0.039(4) Uani 0.50 1 d PU
H3 H 0.2304 0.1946 -0.0289 0.047 Uiso 0.50 1 calc PR
B4 B 0.2065(5) 0.3460(18) 0.0897(14) 0.042(4) Uani 0.50 1 d PU
H4 H 0.2044 0.4171 0.0369 0.050 Uiso 0.50 1 calc PR
B5 B 0.1721(7) 0.332(2) 0.1854(18) 0.033(6) Uani 0.50 1 d PU
H5 H 0.1485 0.3922 0.1947 0.040 Uiso 0.50 1 calc PR
B6 B 0.2125(5) 0.126(2) 0.2483(14) 0.037(5) Uani 0.50 1 d PU
H6 H 0.2148 0.0524 0.2985 0.044 Uiso 0.50 1 calc PR
B7 B 0.2456(5) 0.1452(19) 0.1520(13) 0.046(5) Uani 0.50 1 d PU
H7 H 0.2692 0.0849 0.1412 0.055 Uiso 0.50 1 calc PR
B8 B 0.2512(4) 0.2940(13) 0.1312(12) 0.033(4) Uani 0.50 1 d PU
H8 H 0.2787 0.3297 0.1058 0.039 Uiso 0.50 1 calc PR
B9 B 0.2206(6) 0.362(2) 0.2144(16) 0.053(7) Uani 0.50 1 d PU
H9 H 0.2280 0.4448 0.2452 0.063 Uiso 0.50 1 calc PR
B10 B 0.1962(3) 0.25845(9) 0.2873(9) 0.045(3) Uani 0.50 1 d PDU
H10 H 0.1875 0.2684 0.3662 0.054 Uiso 0.50 1 calc PR
B11 B 0.2447(3) 0.2500 0.2556(9) 0.047(3) Uani 1 2 d S
C3 C 0.2778(2) 0.2500 0.3334(7) 0.056(3) Uani 1 2 d S
C4 C 0.3037(2) 0.2500 0.3904(8) 0.055(3) Uani 1 2 d S
Fe1 Fe 0.39110(3) 0.2500 0.43057(10) 0.0531(5) Uani 1 2 d S
C5 C 0.3342(2) 0.2500 0.4642(7) 0.057(3) Uani 1 2 d S
C6 C 0.35279(19) 0.1552(9) 0.5053(6) 0.072(3) Uani 1 1 d .
H6A H 0.3471 0.0802 0.4911 0.087 Uiso 1 1 calc R
C7 C 0.38155(17) 0.1929(7) 0.5716(5) 0.063(3) Uani 1 1 d .
H7A H 0.3978 0.1471 0.6090 0.076 Uiso 1 1 calc R
C8 C 0.3954(4) 0.2500 0.2785(8) 0.099(6) Uani 1 2 d S
H8A H 0.3750 0.2500 0.2337 0.119 Uiso 1 2 calc SR
C9 C 0.4133(2) 0.1552(11) 0.3175(6) 0.095(4) Uani 1 1 d .
H9A H 0.4071 0.0808 0.3024 0.114 Uiso 1 1 calc R
C10 C 0.4429(2) 0.1910(9) 0.3853(6) 0.100(5) Uani 1 1 d .
H10A H 0.4591 0.1444 0.4222 0.119 Uiso 1 1 calc R
C2 C 0.0830(3) 0.2240(15) -0.1054(8) 0.039(5) Uani 0.50 1 d PU
B21 B 0.0387(3) 0.2187(10) -0.0505(9) 0.029(4) Uani 0.50 1 d PU
H21 H 0.0332 0.2147 0.0307 0.034 Uiso 0.50 1 calc PR
B22 B 0.0588(7) 0.104(2) -0.1142(18) 0.052(6) Uani 0.50 1 d PU
H22 H 0.0663 0.0260 -0.0744 0.062 Uiso 0.50 1 calc PR
B23 B 0.0858(7) 0.1523(18) -0.2125(17) 0.035(5) Uani 0.50 1 d PU
H23 H 0.1111 0.1048 -0.2377 0.043 Uiso 0.50 1 calc PR
B24 B 0.0550(6) 0.3454(19) -0.1056(16) 0.039(5) Uani 0.50 1 d PU
H24 H 0.0603 0.4223 -0.0615 0.047 Uiso 0.50 1 calc PR
B25 B 0.0860(6) 0.2984(16) -0.2114(18) 0.032(5) Uani 0.50 1 d PU
H25 H 0.1112 0.3466 -0.2357 0.038 Uiso 0.50 1 calc PR
B26 B 0.0570(3) 0.2251(14) -0.2961(8) 0.027(4) Uani 0.50 1 d PU
H26 H 0.0629 0.2260 -0.3772 0.033 Uiso 0.50 1 calc PR
B27 B 0.0364(10) 0.351(3) -0.234(3) 0.051(9) Uani 0.50 1 d PU
H27 H 0.0294 0.4306 -0.2715 0.061 Uiso 0.50 1 calc PR
B28 B 0.0084(4) 0.2946(13) -0.1326(13) 0.025(4) Uani 0.50 1 d PU
H28 H -0.0174 0.3394 -0.1067 0.030 Uiso 0.50 1 calc PR
B29 B 0.0108(6) 0.1452(19) -0.1338(15) 0.045(5) Uani 0.50 1 d PU
H29 H -0.0135 0.0933 -0.1088 0.054 Uiso 0.50 1 calc PR
B30 B 0.0415(8) 0.107(3) -0.235(3) 0.053(8) Uani 0.50 1 d P
H30 H 0.0368 0.0278 -0.2768 0.064 Uiso 0.50 1 calc PR
B31 B 0.0101(3) 0.2242(17) -0.2506(10) 0.038(6) Uani 0.50 1 d PU
C11 C -0.0263(3) 0.2134(12) -0.3158(8) 0.048(5) Uani 0.50 1 d PU
C12 C -0.0544(3) 0.1932(13) -0.3616(9) 0.053(4) Uani 0.50 1 d PU
Fe2 Fe -0.12844(5) 0.2793(2) -0.46319(13) 0.0453(12) Uani 0.50 1 d P
C100 C -0.0902(3) 0.1635(16) -0.4125(7) 0.051(4) Uani 0.50 1 d PD
C101 C -0.1259(3) 0.1518(15) -0.3626(10) 0.048(4) Uani 0.50 1 d PD
H101 H -0.1301 0.1583 -0.2939 0.058 Uiso 0.50 1 calc PR
C102 C -0.1538(5) 0.1283(15) -0.4362(12) 0.046(4) Uani 0.50 1 d PD
H102 H -0.1796 0.1152 -0.4237 0.056 Uiso 0.50 1 calc PR
C103 C -0.1364(4) 0.128(2) -0.5314(15) 0.064(7) Uani 0.50 1 d PD
H103 H -0.1487 0.1171 -0.5926 0.077 Uiso 0.50 1 calc PR
C104 C -0.0967(4) 0.1468(17) -0.5168(8) 0.054(5) Uani 0.50 1 d PD
H104 H -0.0781 0.1481 -0.5667 0.065 Uiso 0.50 1 calc PR
C500 C -0.1050(4) 0.4315(17) -0.4334(11) 0.078(5) Uani 0.50 1 d PD
H500 H -0.0816 0.4441 -0.4021 0.094 Uiso 0.50 1 calc PR
C501 C -0.1411(4) 0.4221(15) -0.3851(13) 0.063(5) Uani 0.50 1 d PD
H501 H -0.1459 0.4273 -0.3166 0.075 Uiso 0.50 1 calc PR
C502 C -0.1685(6) 0.403(2) -0.4620(17) 0.090(9) Uani 0.50 1 d PD
H502 H -0.1946 0.3934 -0.4512 0.108 Uiso 0.50 1 calc PR
C503 C -0.1509(6) 0.401(2) -0.5561(18) 0.072(7) Uani 0.50 1 d PD
H503 H -0.1627 0.3903 -0.6179 0.087 Uiso 0.50 1 calc PR
C504 C -0.1112(6) 0.418(2) -0.5382(11) 0.074(6) Uani 0.50 1 d PD
H504 H -0.0922 0.4208 -0.5872 0.089 Uiso 0.50 1 calc PR
N1 N 0.21697(17) 0.2500 0.6540(5) 0.052(3) Uani 1 2 d SDU
C60 C 0.1968(2) 0.1789(10) 0.5754(8) 0.050(4) Uani 0.50 1 d PD
H60A H 0.2101 0.1896 0.5122 0.060 Uiso 0.50 1 calc PR
H60B H 0.1998 0.1003 0.5940 0.060 Uiso 0.50 1 calc PR
C61 C 0.1550(2) 0.2002(14) 0.5577(9) 0.064(7) Uani 0.50 1 d PD
H61A H 0.1457 0.1498 0.5067 0.096 Uiso 0.50 1 calc PR
H61B H 0.1513 0.2768 0.5364 0.096 Uiso 0.50 1 calc PR
H61C H 0.1410 0.1874 0.6188 0.096 Uiso 0.50 1 calc PR
C62 C 0.25694(19) 0.1997(10) 0.6535(9) 0.058(5) Uani 0.50 1 d PD
H62A H 0.2550 0.1192 0.6658 0.070 Uiso 0.50 1 calc PR
H62B H 0.2679 0.2098 0.5873 0.070 Uiso 0.50 1 calc PR
C63 C 0.2836(3) 0.2500 0.7295(8) 0.066(4) Uani 1 2 d SD
H63A H 0.3080 0.2126 0.7260 0.099 Uiso 0.50 1 calc PR
H63B H 0.2730 0.2407 0.7955 0.099 Uiso 0.50 1 calc PR
H63C H 0.2870 0.3289 0.7158 0.099 Uiso 0.50 1 calc PR
C64 C 0.1983(4) 0.2093(10) 0.7503(7) 0.054(6) Uani 0.50 1 d PD
H64A H 0.2105 0.2509 0.8043 0.065 Uiso 1 2 calc SR
H64B H 0.1720 0.2351 0.7479 0.065 Uiso 0.50 1 calc PR
C65 C 0.1969(4) 0.0886(10) 0.7839(10) 0.067(5) Uani 0.50 1 d PD
H65A H 0.1842 0.0841 0.8477 0.100 Uiso 0.50 1 calc PR
H65B H 0.2225 0.0598 0.7901 0.100 Uiso 0.50 1 calc PR
H65C H 0.1830 0.0447 0.7355 0.100 Uiso 0.50 1 calc PR
C66 C 0.2137(4) 0.3765(2) 0.6387(10) 0.069(5) Uani 0.50 1 d PD
H66A H 0.1870 0.3992 0.6382 0.083 Uiso 0.50 1 calc PR
H66B H 0.2267 0.4164 0.6924 0.083 Uiso 0.50 1 calc PR
C67 C 0.2322(5) 0.4027(15) 0.5398(10) 0.072(5) Uani 0.50 1 d PD
H67A H 0.2304 0.4822 0.5270 0.108 Uiso 0.50 1 calc PR
H67B H 0.2192 0.3620 0.4875 0.108 Uiso 0.50 1 calc PR
H67C H 0.2586 0.3806 0.5417 0.108 Uiso 0.50 1 calc PR
N2 N 0.53871(19) 0.2500 0.1718(5) 0.065(3) Uani 1 2 d SDU
C50 C 0.5275(4) 0.1598(13) 0.2470(12) 0.081(7) Uani 0.50 1 d PD
H50A H 0.5144 0.1968 0.3022 0.097 Uiso 0.50 1 calc PR
H50B H 0.5089 0.1108 0.2149 0.097 Uiso 0.50 1 calc PR
C51 C 0.5582(6) 0.086(3) 0.2907(16) 0.075(10) Uani 0.50 1 d PD
H51A H 0.5469 0.0332 0.3364 0.112 Uiso 0.50 1 calc PR
H51B H 0.5764 0.1324 0.3260 0.112 Uiso 0.50 1 calc PR
H51C H 0.5710 0.0464 0.2378 0.112 Uiso 0.50 1 calc PR
C52 C 0.4981(2) 0.2500 0.1314(11) 0.128(8) Uani 1 2 d SD
H52A H 0.4917 0.1815 0.0953 0.154 Uiso 0.50 1 calc PR
H52B H 0.4790 0.2659 0.1823 0.154 Uiso 0.50 1 calc PR
C53 C 0.5057(6) 0.3486(14) 0.0635(14) 0.130(11) Uani 0.50 1 d PD
H53A H 0.4830 0.3656 0.0257 0.195 Uiso 0.50 1 calc PR
H53B H 0.5262 0.3302 0.0184 0.195 Uiso 0.50 1 calc PR
H53C H 0.5128 0.4130 0.1030 0.195 Uiso 0.50 1 calc PR
C54 C 0.5584(4) 0.1784(13) 0.0928(10) 0.078(6) Uani 0.50 1 d PD
H54A H 0.5695 0.2291 0.0436 0.094 Uiso 0.50 1 calc PR
H54B H 0.5795 0.1392 0.1250 0.094 Uiso 0.50 1 calc PR
C55 C 0.5351(7) 0.0922(16) 0.0374(15) 0.134(11) Uani 0.50 1 d PD
H55A H 0.5511 0.0539 -0.0104 0.201 Uiso 0.50 1 calc PR
H55B H 0.5144 0.1290 0.0029 0.201 Uiso 0.50 1 calc PR
H55C H 0.5249 0.0384 0.0841 0.201 Uiso 0.50 1 calc PR
C56 C 0.5663(4) 0.3318(13) 0.2213(13) 0.105(8) Uani 0.50 1 d PD
H56A H 0.5865 0.2898 0.2542 0.126 Uiso 0.50 1 calc PR
H56B H 0.5779 0.3793 0.1704 0.126 Uiso 0.50 1 calc PR
C57 C 0.5462(10) 0.405(3) 0.297(3) 0.133(16) Uani 0.50 1 d PD
H57A H 0.5644 0.4554 0.3269 0.199 Uiso 0.50 1 calc PR
H57B H 0.5351 0.3579 0.3479 0.199 Uiso 0.50 1 calc PR
H57C H 0.5265 0.4473 0.2643 0.199 Uiso 0.50 1 calc PR

loop_
_atom_site_aniso_label
_atom_site_aniso_U_11
_atom_site_aniso_U_22
_atom_site_aniso_U_33
_atom_site_aniso_U_23
_atom_site_aniso_U_13
_atom_site_aniso_U_12
Hg1 0.0314(2) 0.0944(15) 0.0364(2) -0.0008(3) -0.01499(17) 0.0109(3)
C1 0.025(4) 0.089(10) 0.041(5) 0.008(10) -0.016(4) 0.004(9)
B1 0.043(10) 0.057(12) 0.051(11) -0.002(8) -0.003(8) -0.004(8)
B2 0.054(8) 0.061(10) 0.061(9) 0.004(8) -0.021(7) -0.002(8)
B3 0.039(5) 0.039(7) 0.039(5) 0.002(5) -0.007(5) 0.016(5)
B4 0.041(7) 0.044(9) 0.041(7) 0.010(7) -0.009(6) 0.009(7)
B5 0.021(8) 0.041(10) 0.037(9) 0.016(7) -0.014(7) 0.005(7)
B6 0.033(7) 0.042(9) 0.035(8) 0.012(7) -0.018(7) -0.008(6)
B7 0.040(7) 0.054(9) 0.045(8) 0.008(7) -0.009(6) 0.003(7)
B8 0.024(6) 0.029(8) 0.046(7) 0.007(6) 0.000(5) 0.004(6)
B9 0.045(9) 0.064(11) 0.049(10) -0.003(8) -0.006(7) -0.004(8)
B10 0.026(4) 0.070(8) 0.038(5) 0.001(10) -0.006(4) 0.005(10)
B11 0.020(5) 0.072(10) 0.048(6) 0.000 -0.013(4) 0.000
C3 0.024(5) 0.098(10) 0.046(6) 0.000 -0.010(4) 0.000
C4 0.017(4) 0.085(9) 0.063(6) 0.000 -0.006(4) 0.000
Fe1 0.0223(6) 0.1023(14) 0.0346(7) 0.000 -0.0062(5) 0.000
C5 0.016(4) 0.109(10) 0.045(5) 0.000 -0.004(4) 0.000
C6 0.032(3) 0.106(8) 0.079(5) 0.020(6) -0.012(4) -0.009(4)
C7 0.033(3) 0.117(8) 0.039(3) 0.020(4) -0.004(3) -0.006(4)
C8 0.048(7) 0.22(2) 0.034(6) 0.000 -0.007(5) 0.000
C9 0.056(5) 0.178(12) 0.050(5) -0.038(7) 0.001(4) 0.012(6)
C10 0.032(3) 0.211(16) 0.056(4) -0.013(6) 0.003(3) 0.022(5)
C2 0.031(5) 0.050(15) 0.035(5) 0.006(6) -0.009(4) 0.016(7)
B21 0.034(5) 0.026(9) 0.025(5) -0.001(5) -0.004(4) 0.005(5)
B22 0.057(9) 0.053(10) 0.045(8) 0.002(8) 0.006(7) 0.001(9)
B23 0.032(7) 0.039(10) 0.035(7) 0.004(8) -0.002(6) 0.004(8)
B24 0.046(8) 0.034(9) 0.039(8) -0.001(8) -0.003(6) -0.008(8)
B25 0.019(6) 0.034(9) 0.043(8) 0.001(7) 0.001(5) 0.006(7)
B26 0.023(4) 0.034(11) 0.025(5) 0.000(6) -0.005(4) 0.004(5)
B27 0.052(12) 0.051(13) 0.049(11) -0.001(9) 0.004(8) 0.004(9)
B28 0.020(5) 0.022(8) 0.034(6) -0.003(6) 0.002(5) 0.009(6)
B29 0.039(7) 0.051(10) 0.045(7) 0.001(8) -0.001(6) 0.003(8)
B30 0.036(11) 0.08(2) 0.041(11) -0.008(16) -0.010(8) 0.012(15)
B31 0.027(5) 0.047(15) 0.039(6) 0.004(7) -0.008(5) -0.001(7)
C11 0.031(5) 0.078(14) 0.034(5) 0.002(6) -0.004(5) 0.002(6)
C12 0.025(5) 0.092(11) 0.041(6) -0.005(6) -0.003(5) 0.003(6)
Fe2 0.0258(7) 0.072(4) 0.0379(8) -0.0052(11) -0.0065(6) 0.0008(10)
C100 0.028(6) 0.095(13) 0.029(6) -0.017(8) 0.000(5) 0.004(8)
C101 0.034(7) 0.054(11) 0.056(8) -0.002(9) 0.002(6) -0.014(8)
C102 0.058(12) 0.039(11) 0.042(10) -0.006(9) 0.003(9) 0.014(11)
C103 0.030(12) 0.12(2) 0.042(10) -0.008(12) -0.003(8) -0.002(13)
C104 0.028(7) 0.096(16) 0.038(8) -0.012(9) -0.014(6) 0.005(8)
C500 0.068(11) 0.077(15) 0.090(14) -0.013(13) -0.017(10) -0.026(11)
C501 0.075(12) 0.043(12) 0.070(11) -0.039(10) 0.014(9) 0.000(10)
C502 0.076(15) 0.13(2) 0.060(14) 0.008(14) 0.001(11) 0.046(14)
C503 0.063(16) 0.086(18) 0.067(15) 0.009(13) -0.001(11) 0.010(14)
C504 0.061(14) 0.101(19) 0.060(11) 0.007(12) -0.005(10) 0.004(13)
N1 0.020(3) 0.110(8) 0.025(4) 0.000 -0.005(3) 0.000
C60 0.048(8) 0.050(10) 0.051(8) 0.016(8) 0.008(6) 0.000(7)
C61 0.018(5) 0.13(2) 0.044(7) -0.002(8) -0.010(5) -0.012(7)
C62 0.028(6) 0.081(14) 0.066(9) -0.003(8) 0.005(6) 0.016(6)
C63 0.037(5) 0.099(10) 0.063(7) 0.000 -0.020(5) 0.000
C64 0.054(7) 0.071(17) 0.037(6) 0.005(7) 0.005(6) 0.021(7)
C65 0.052(8) 0.111(16) 0.038(7) -0.004(10) 0.013(6) 0.023(10)
C66 0.041(8) 0.090(15) 0.076(11) -0.026(11) -0.022(8) 0.007(9)
C67 0.099(13) 0.052(12) 0.065(10) 0.009(9) -0.015(9) -0.015(10)
N2 0.028(4) 0.138(10) 0.029(4) 0.000 0.002(3) 0.000
C50 0.066(11) 0.11(2) 0.061(11) 0.002(12) -0.023(9) 0.011(12)
C51 0.064(11) 0.14(3) 0.023(8) 0.027(13) 0.008(8) -0.005(13)
C52 0.057(8) 0.26(3) 0.069(9) 0.000 0.013(7) 0.000
C53 0.063(12) 0.21(3) 0.12(2) -0.06(2) 0.000(13) -0.026(16)
C54 0.066(10) 0.097(15) 0.071(11) 0.009(11) 0.005(9) 0.020(11)
C55 0.27(4) 0.078(17) 0.056(12) -0.020(12) -0.049(18) 0.03(2)
C56 0.040(9) 0.15(2) 0.123(17) 0.063(17) -0.022(10) -0.038(12)
C57 0.18(3) 0.10(3) 0.12(3) 0.03(2) 0.08(2) 0.04(3)

loop_
_atom_type_symbol
_atom_type_description
_atom_type_scat_dispersion_real
_atom_type_scat_dispersion_imag
_atom_type_scat_source
C C 0.0033 0.0016 'International Tables Vol C Tables 4.2.6.8 and 6.1.1.4'
H H 0.0000 0.0000 'International Tables Vol C Tables 4.2.6.8 and 6.1.1.4'
B B 0.0013 0.0007 'International Tables Vol C Tables 4.2.6.8 and 6.1.1.4'
Fe Fe 0.3463 0.8444 'International Tables Vol C Tables 4.2.6.8 and 6.1.1.4'
Hg Hg -2.3894 9.2266 'International Tables Vol C Tables 4.2.6.8 and 6.1.1.4'
N N 0.0061 0.0033 'International Tables Vol C Tables 4.2.6.8 and 6.1.1.4'

loop_
_geom_angle_atom_site_label_1
_geom_angle_atom_site_label_2
_geom_angle_atom_site_label_3
_geom_angle
_geom_angle_site_symmetry_1
_geom_angle_site_symmetry_3
Hg1 Hg1 C1 86.96(5) 7_565 .
Hg1 Hg1 C2 89.9(5) 7_565 .
C1 Hg1 C2 176.5(5) . .
Hg1 Hg1 C1 76.22(8) 7_565 7_565
C1 Hg1 C1 10.74(7) . 7_565
C2 Hg1 C1 166.1(5) . 7_565
Hg1 Hg1 C2 73.6(5) 7_565 7_565
C1 Hg1 C2 160.5(5) . 7_565
C2 Hg1 C2 16.4(9) . 7_565
C1 Hg1 C2 149.8(5) 7_565 7_565
C1 C1 B4 131.9(9) 7_565 7_565
C1 C1 B5 121.0(10) 7_565 7_565
B4 C1 B5 74.9(13) 7_565 7_565
C1 C1 B1 107.6(10) 7_565 .
B4 C1 B1 86.2(14) 7_565 .
B5 C1 B1 13.8(17) 7_565 .
C1 C1 B4 38.0(7) 7_565 .
B4 C1 B4 93.9(16) 7_565 .
B5 C1 B4 118.4(13) 7_565 .
B1 C1 B4 110.5(13) . .
C1 C1 B3 98.7(5) 7_565 .
B4 C1 B3 36.9(9) 7_565 .
B5 C1 B3 106.9(12) 7_565 .
B1 C1 B3 114.6(13) . .
B4 C1 B3 62.8(10) . .
C1 C1 B2 149.2(8) 7_565 .
B4 C1 B2 26.3(9) 7_565 .
B5 C1 B2 51.3(12) 7_565 .
B1 C1 B2 64.3(12) . .
B4 C1 B2 114.2(11) . .
B3 C1 B2 63.0(9) . .
C1 C1 B5 47.5(9) 7_565 .
B4 C1 B5 121.5(12) 7_565 .
B5 C1 B5 73.5(19) 7_565 .
B1 C1 B5 60.1(11) . .
B4 C1 B5 61.8(11) . .
B3 C1 B5 114.9(11) . .
B2 C1 B5 115.0(12) . .
C1 C1 B3 68.6(5) 7_565 7_565
B4 C1 B3 65.5(12) 7_565 7_565
B5 C1 B3 122.4(12) 7_565 7_565
B1 C1 B3 123.1(14) . 7_565
B4 C1 B3 33.8(7) . 7_565
B3 C1 B3 30.1(10) . 7_565
B2 C1 B3 90.5(10) . 7_565
B5 C1 B3 93.1(10) . 7_565
C1 C1 B1 60.4(9) 7_565 7_565
B4 C1 B1 117.0(14) 7_565 7_565
B5 C1 B1 60.7(11) 7_565 7_565
B1 C1 B1 47.2(18) . 7_565
B4 C1 B1 73.3(12) . 7_565
B3 C1 B1 119.8(13) . 7_565
B2 C1 B1 105.4(13) . 7_565
B5 C1 B1 13.2(14) . 7_565
B3 C1 B1 102.6(12) 7_565 7_565
C1 C1 B2 25.1(6) 7_565 7_565
B4 C1 B2 109.7(11) 7_565 7_565
B5 C1 B2 108.4(13) 7_565 7_565
B1 C1 B2 97.4(12) . 7_565
B4 C1 B2 20.8(7) . 7_565
B3 C1 B2 82.5(9) . 7_565
B2 C1 B2 124.1(14) . 7_565
B5 C1 B2 42.2(10) . 7_565
B3 C1 B2 54.4(7) 7_565 7_565
B1 C1 B2 54.6(11) 7_565 7_565
C1 C1 Hg1 93.04(5) 7_565 .
B4 C1 Hg1 122.3(8) 7_565 .
B5 C1 Hg1 115.6(11) 7_565 .
B1 C1 Hg1 116.4(13) . .
B4 C1 Hg1 120.9(7) . .
B3 C1 Hg1 120.7(7) . .
B2 C1 Hg1 117.5(7) . .
B5 C1 Hg1 115.5(9) . .
B3 C1 Hg1 120.5(7) 7_565 .
B1 C1 Hg1 116.5(11) 7_565 .
B2 C1 Hg1 117.9(6) 7_565 .
B10 B1 C1 110.7(19) . .
B10 B1 B5 65.6(15) . .
C1 B1 B5 61.7(17) . .
B10 B1 B6 60.6(13) . .
C1 B1 B6 105.1(19) . .
B5 B1 B6 114(3) . .
B10 B1 B2 108(2) . .
C1 B1 B2 59.2(12) . .
B5 B1 B2 112(2) . .
B6 B1 B2 57.4(13) . .
C1 B2 B6 106.2(15) . .
C1 B2 B7 104.8(15) . .
B6 B2 B7 60.0(10) . .
C1 B2 B3 58.2(10) . .
B6 B2 B3 108.4(15) . .
B7 B2 B3 60.0(11) . .
C1 B2 B1 56.5(12) . .
B6 B2 B1 61.4(14) . .
B7 B2 B1 106.6(17) . .
B3 B2 B1 104.5(17) . .
C1 B3 B4 58.4(7) . .
C1 B3 B7 104.4(11) . .
B4 B3 B7 107.8(12) . .
C1 B3 B8 104.5(9) . .
B4 B3 B8 59.7(9) . .
B7 B3 B8 60.7(10) . .
C1 B3 B2 58.8(9) . .
B4 B3 B2 107.2(11) . .
B7 B3 B2 58.9(10) . .
B8 B3 B2 107.4(11) . .
C1 B4 B5 60.0(11) . .
C1 B4 B9 104.5(13) . .
B5 B4 B9 60.7(12) . .
C1 B4 B8 105.5(12) . .
B5 B4 B8 110.0(13) . .
B9 B4 B8 59.3(11) . .
C1 B4 B3 58.9(10) . .
B5 B4 B3 110.1(15) . .
B9 B4 B3 107.2(14) . .
B8 B4 B3 60.4(9) . .
C1 B4 B1 56.2(10) . 7_565
B5 B4 B1 7.0(15) . 7_565
B9 B4 B1 59.2(12) . 7_565
B8 B4 B1 104.7(13) . 7_565
B3 B4 B1 103.7(14) . 7_565
B1 B5 C1 58.2(15) . .
B1 B5 B4 106(2) . .
C1 B5 B4 58.2(11) . .
B1 B5 B9 104(2) . .
C1 B5 B9 102.1(16) . .
B4 B5 B9 59.2(12) . .
B1 B5 B10 55.8(14) . .
C1 B5 B10 100.6(14) . .
B4 B5 B10 105.8(14) . .
B9 B5 B10 59.3(11) . .
B2 B6 B10 107.1(14) . .
B2 B6 B7 60.5(11) . .
B10 B6 B7 108.4(14) . .
B2 B6 B1 61.1(12) . .
B10 B6 B1 55.3(11) . .
B7 B6 B1 106.8(15) . .
B2 B6 B11 108.6(14) . .
B10 B6 B11 57.9(8) . .
B7 B6 B11 62.1(10) . .
B1 B6 B11 101.3(15) . .
B6 B7 B2 59.5(11) . .
B6 B7 B3 108.8(12) . .
B2 B7 B3 61.1(10) . .
B6 B7 B8 108.5(16) . .
B2 B7 B8 108.4(15) . .
B3 B7 B8 59.9(10) . .
B6 B7 B11 61.9(10) . .
B2 B7 B11 107.6(13) . .
B3 B7 B11 105.7(12) . .
B8 B7 B11 57.4(10) . .
B9 B8 B11 56.8(10) . .
B9 B8 B4 59.7(11) . .
B11 B8 B4 106.5(11) . .
B9 B8 B3 107.2(12) . .
B11 B8 B3 109.9(10) . .
B4 B8 B3 60.0(10) . .
B9 B8 B7 106.6(15) . .
B11 B8 B7 63.1(9) . .
B4 B8 B7 107.1(13) . .
B3 B8 B7 59.4(9) . .
B11 B9 B8 62.1(11) . .
B11 B9 B4 112.0(17) . .
B8 B9 B4 61.0(11) . .
B11 B9 B5 113.4(18) . .
B8 B9 B5 110.9(17) . .
B4 B9 B5 60.1(12) . .
B11 B9 B10 60.9(10) . .
B8 B9 B10 109.1(17) . .
B4 B9 B10 108.4(16) . .
B5 B9 B10 61.7(12) . .
B1 B10 B6 64.1(12) . .
B1 B10 B11 112.9(13) . .
B6 B10 B11 64.1(7) . .
B1 B10 B9 105.4(14) . .
B6 B10 B9 107.5(13) . .
B11 B10 B9 56.2(9) . .
B1 B10 B5 58.5(8) . .
B6 B10 B5 110.9(12) . .
B11 B10 B5 107.1(10) . .
B9 B10 B5 59.0(11) . .
C3 B11 B9 126.8(9) . 7_565
C3 B11 B9 126.8(9) . .
B9 B11 B9 105.5(18) 7_565 .
C3 B11 B10 124.0(9) . 7_565
B9 B11 B10 62.8(9) 7_565 7_565
B9 B11 B10 68.6(9) . 7_565
C3 B11 B10 124.0(9) . .
B9 B11 B10 68.6(9) 7_565 .
B9 B11 B10 62.8(9) . .
B10 B11 B10 6.57(9) 7_565 .
C3 B11 B8 122.3(8) . 7_565
B9 B11 B8 61.1(9) 7_565 7_565
B9 B11 B8 89.4(11) . 7_565
B10 B11 B8 109.8(8) 7_565 7_565
B10 B11 B8 111.9(8) . 7_565
C3 B11 B8 122.3(8) . .
B9 B11 B8 89.4(11) 7_565 .
B9 B11 B8 61.1(9) . .
B10 B11 B8 111.9(8) 7_565 .
B10 B11 B8 109.8(8) . .
B8 B11 B8 34.6(11) 7_565 .
C3 B11 B7 118.9(7) . .
B9 B11 B7 39.7(9) 7_565 .
B9 B11 B7 107.1(12) . .
B10 B11 B7 99.1(7) 7_565 .
B10 B11 B7 103.6(7) . .
B8 B11 B7 25.3(6) 7_565 .
B8 B11 B7 59.5(11) . .
C3 B11 B7 118.9(7) . 7_565
B9 B11 B7 107.1(12) 7_565 7_565
B9 B11 B7 39.7(9) . 7_565
B10 B11 B7 103.6(7) 7_565 7_565
B10 B11 B7 99.1(7) . 7_565
B8 B11 B7 59.5(11) 7_565 7_565
B8 B11 B7 25.3(6) . 7_565
B7 B11 B7 83.9(13) . 7_565
C3 B11 B6 119.1(7) . .
B9 B11 B6 17.0(8) 7_565 .
B9 B11 B6 107.9(9) . .
B10 B11 B6 51.7(7) 7_565 .
B10 B11 B6 58.1(7) . .
B8 B11 B6 78.1(8) 7_565 .
B8 B11 B6 105.4(10) . .
B7 B11 B6 56.0(8) . .
B7 B11 B6 120.1(10) 7_565 .
C3 B11 B6 119.1(7) . 7_565
B9 B11 B6 107.9(9) 7_565 7_565
B9 B11 B6 17.0(8) . 7_565
B10 B11 B6 58.1(7) 7_565 7_565
B10 B11 B6 51.7(7) . 7_565
B8 B11 B6 105.4(10) 7_565 7_565
B8 B11 B6 78.1(8) . 7_565
B7 B11 B6 120.1(10) . 7_565
B7 B11 B6 56.0(8) 7_565 7_565
B6 B11 B6 105.1(14) . 7_565
C4 C3 B11 178.3(11) . .
C3 C4 C5 177.4(11) . .
C6 Fe1 C6 67.9(6) . 7_565
C6 Fe1 C7 67.5(3) . 7_565
C6 Fe1 C7 40.9(3) 7_565 7_565
C6 Fe1 C7 40.9(3) . .
C6 Fe1 C7 67.5(3) 7_565 .
C7 Fe1 C7 39.0(5) 7_565 .
C6 Fe1 C10 123.2(4) . .
C6 Fe1 C10 158.7(3) 7_565 .
C7 Fe1 C10 122.5(3) 7_565 .
C7 Fe1 C10 107.9(3) . .
C6 Fe1 C10 158.7(3) . 7_565
C6 Fe1 C10 123.2(4) 7_565 7_565
C7 Fe1 C10 107.9(3) 7_565 7_565
C7 Fe1 C10 122.5(3) . 7_565
C10 Fe1 C10 40.3(6) . 7_565
C6 Fe1 C9 108.2(4) . .
C6 Fe1 C9 158.3(3) 7_565 .
C7 Fe1 C9 159.3(4) 7_565 .
C7 Fe1 C9 124.5(4) . .
C10 Fe1 C9 41.4(3) . .
C10 Fe1 C9 68.3(4) 7_565 .
C6 Fe1 C9 158.3(3) . 7_565
C6 Fe1 C9 108.2(4) 7_565 7_565
C7 Fe1 C9 124.5(4) 7_565 7_565
C7 Fe1 C9 159.3(4) . 7_565
C10 Fe1 C9 68.3(4) . 7_565
C10 Fe1 C9 41.4(3) 7_565 7_565
C9 Fe1 C9 67.1(7) . 7_565
C6 Fe1 C8 122.9(4) . .
C6 Fe1 C8 122.9(4) 7_565 .
C7 Fe1 C8 159.7(3) 7_565 .
C7 Fe1 C8 159.7(3) . .
C10 Fe1 C8 68.7(4) . .
C10 Fe1 C8 68.7(4) 7_565 .
C9 Fe1 C8 39.8(3) . .
C9 Fe1 C8 39.8(3) 7_565 .
C6 Fe1 C5 40.7(3) . .
C6 Fe1 C5 40.7(3) 7_565 .
C7 Fe1 C5 68.6(3) 7_565 .
C7 Fe1 C5 68.6(3) . .
C10 Fe1 C5 159.1(3) . .
C10 Fe1 C5 159.1(3) 7_565 .
C9 Fe1 C5 122.3(3) . .
C9 Fe1 C5 122.3(3) 7_565 .
C8 Fe1 C5 107.0(4) . .
C6 C5 C6 105.8(9) 7_565 .
C6 C5 C4 127.1(5) 7_565 .
C6 C5 C4 127.1(5) . .
C6 C5 Fe1 68.6(4) 7_565 .
C6 C5 Fe1 68.6(4) . .
C4 C5 Fe1 124.6(7) . .
C5 C6 C7 108.6(8) . .
C5 C6 Fe1 70.6(5) . .
C7 C6 Fe1 70.1(4) . .
C7 C7 C6 108.5(5) 7_565 .
C7 C7 Fe1 70.5(2) 7_565 .
C6 C7 Fe1 69.0(4) . .
C9 C8 C9 108.3(12) . 7_565
C9 C8 Fe1 70.1(6) . .
C9 C8 Fe1 70.1(6) 7_565 .
C8 C9 C10 108.7(11) . .
C8 C9 Fe1 70.1(7) . .
C10 C9 Fe1 69.2(5) . .
C10 C10 C9 107.2(7) 7_565 .
C10 C10 Fe1 69.9(3) 7_565 .
C9 C10 Fe1 69.3(4) . .
C2 C2 B24 130.1(12) 7_565 7_565
C2 C2 B25 100.6(10) 7_565 7_565
B24 C2 B25 86.2(15) 7_565 7_565
C2 C2 B22 149.0(10) 7_565 .
B24 C2 B22 19.5(13) 7_565 .
B25 C2 B22 79.0(13) 7_565 .
C2 C2 B23 120.7(9) 7_565 .
B24 C2 B23 73.4(14) 7_565 .
B25 C2 B23 20.1(10) 7_565 .
B22 C2 B23 62.1(12) . .
C2 C2 B25 58.1(9) 7_565 .
B24 C2 B25 112.7(14) 7_565 .
B25 C2 B25 42.5(15) 7_565 .
B22 C2 B25 115.1(13) . .
B23 C2 B25 62.6(10) . .
C2 C2 B21 92.1(7) 7_565 .
B24 C2 B21 44.5(11) 7_565 .
B25 C2 B21 118.5(12) 7_565 .
B22 C2 B21 62.5(10) . .
B23 C2 B21 113.7(12) . .
B25 C2 B21 116.0(11) . .
C2 C2 B24 34.1(8) 7_565 .
B24 C2 B24 96.0(18) 7_565 .
B25 C2 B24 101.0(13) 7_565 .
B22 C2 B24 115.0(12) . .
B23 C2 B24 117.0(12) . .
B25 C2 B24 66.2(11) . .
B21 C2 B24 61.6(9) . .
C2 C2 B21 68.3(7) 7_565 7_565
B24 C2 B21 66.2(12) 7_565 7_565
B25 C2 B21 121.2(11) 7_565 7_565
B22 C2 B21 85.2(11) . 7_565
B23 C2 B21 125.4(11) . 7_565
B25 C2 B21 101.2(11) . 7_565
B21 C2 B21 23.8(8) . 7_565
B24 C2 B21 39.1(8) . 7_565
C2 C2 B23 44.3(7) 7_565 7_565
B24 C2 B23 119.8(13) 7_565 7_565
B25 C2 B23 56.3(11) 7_565 7_565
B22 C2 B23 126.0(12) . 7_565
B23 C2 B23 76.4(14) . 7_565
B25 C2 B23 13.8(11) . 7_565
B21 C2 B23 111.6(10) . 7_565
B24 C2 B23 55.5(10) . 7_565
B21 C2 B23 93.1(10) 7_565 7_565
C2 C2 Hg1 90.1(5) 7_565 .
B24 C2 Hg1 127.2(13) 7_565 .
B25 C2 Hg1 122.9(11) 7_565 .
B22 C2 Hg1 116.5(12) . .
B23 C2 Hg1 118.6(10) . .
B25 C2 Hg1 118.0(10) . .
B21 C2 Hg1 116.8(7) . .
B24 C2 Hg1 116.4(11) . .
B21 C2 Hg1 114.8(7) 7_565 .
B23 C2 Hg1 112.9(9) 7_565 .
C2 C2 Hg1 73.6(5) 7_565 7_565
B24 C2 Hg1 139.8(13) 7_565 7_565
B25 C2 Hg1 125.0(11) 7_565 7_565
B22 C2 Hg1 132.1(12) . 7_565
B23 C2 Hg1 127.1(10) . 7_565
B25 C2 Hg1 107.5(10) . 7_565
B21 C2 Hg1 116.3(7) . 7_565
B24 C2 Hg1 101.1(10) . 7_565
B21 C2 Hg1 107.4(7) 7_565 7_565
B23 C2 Hg1 99.8(9) 7_565 7_565
Hg1 C2 Hg1 16.48(12) . 7_565
C2 B21 B29 104.7(10) . .
C2 B21 B22 57.1(11) . .
B29 B21 B22 61.3(11) . .
C2 B21 B28 104.9(9) . .
B29 B21 B28 61.1(10) . .
B22 B21 B28 109.5(12) . .
C2 B21 B24 59.9(10) . .
B29 B21 B24 110.2(12) . .
B22 B21 B24 109.1(11) . .
B28 B21 B24 60.2(9) . .
C2 B22 B30 103.4(18) . .
C2 B22 B23 59.2(12) . .
B30 B22 B23 58.1(15) . .
C2 B22 B21 60.4(11) . .
B30 B22 B21 107.6(19) . .
B23 B22 B21 109.6(16) . .
C2 B22 B29 105.1(17) . .
B30 B22 B29 61.6(15) . .
B23 B22 B29 108.6(17) . .
B21 B22 B29 58.5(11) . .
C2 B22 B28 87.0(13) . 7_565
B30 B22 B28 66.2(15) . 7_565
B23 B22 B28 100.3(15) . 7_565
B21 B22 B28 44.9(8) . 7_565
B29 B22 B28 18.1(8) . 7_565
C2 B23 B30 105.4(18) . .
C2 B23 B22 58.7(12) . .
B30 B23 B22 61.3(16) . .
C2 B23 B25 58.9(14) . .
B30 B23 B25 109(2) . .
B22 B23 B25 109(2) . .
C2 B23 B26 105.3(13) . .
B30 B23 B26 60.4(15) . .
B22 B23 B26 109.8(16) . .
B25 B23 B26 60.6(13) . .
C2 B24 B21 58.5(10) . .
C2 B24 B28 103.5(14) . .
B21 B24 B28 59.9(9) . .
C2 B24 B27 103.3(16) . .
B21 B24 B27 107.6(15) . .
B28 B24 B27 59.7(13) . .
C2 B24 B25 55.1(10) . .
B21 B24 B25 104.4(14) . .
B28 B24 B25 106.1(14) . .
B27 B24 B25 60.6(15) . .
C2 B25 B23 58.5(13) . .
C2 B25 B26 104.4(13) . .
B23 B25 B26 59.7(13) . .
C2 B25 B24 58.7(11) . .
B23 B25 B24 107.7(19) . .
B26 B25 B24 107.7(13) . .
C2 B25 B27 104.6(16) . .
B23 B25 B27 109.2(19) . .
B26 B25 B27 61.6(14) . .
B24 B25 B27 58.8(15) . .
B30 B26 B23 57.9(13) . .
B30 B26 B25 106.5(14) . .
B23 B26 B25 59.7(10) . .
B30 B26 B31 62.1(12) . .
B23 B26 B31 108.5(11) . .
B25 B26 B31 108.7(11) . .
B30 B26 B27 108.8(12) . .
B23 B26 B27 109.7(15) . .
B25 B26 B27 62.3(13) . .
B31 B26 B27 58.9(12) . .
B31 B27 B28 60.0(12) . .
B31 B27 B24 106.0(19) . .
B28 B27 B24 58.6(14) . .
B31 B27 B26 57.6(12) . .
B28 B27 B26 104.6(17) . .
B24 B27 B26 105(2) . .
B31 B27 B25 102.7(18) . .
B28 B27 B25 105(2) . .
B24 B27 B25 60.5(16) . .
B26 B27 B25 56.1(13) . .
B21 B28 B29 58.0(10) . .
B21 B28 B24 59.9(10) . .
B29 B28 B24 107.4(14) . .
B21 B28 B31 106.8(10) . .
B29 B28 B31 61.5(11) . .
B24 B28 B31 107.9(12) . .
B21 B28 B27 109.2(15) . .
B29 B28 B27 109.8(17) . .
B24 B28 B27 61.7(14) . .
B31 B28 B27 59.4(13) . .
B21 B29 B22 60.3(11) . .
B21 B29 B28 60.9(11) . .
B22 B29 B28 108.5(17) . .
B21 B29 B30 106.2(15) . .
B22 B29 B30 58.0(13) . .
B28 B29 B30 106.9(19) . .
B21 B29 B31 107.5(14) . .
B22 B29 B31 106.3(14) . .
B28 B29 B31 59.5(12) . .
B30 B29 B31 59.4(13) . .
B23 B30 B26 61.7(15) . .
B23 B30 B22 60.7(15) . .
B26 B30 B22 110(2) . .
B23 B30 B29 110(2) . .
B26 B30 B29 110(2) . .
B22 B30 B29 60.4(15) . .
B23 B30 B31 110(2) . .
B26 B30 B31 60.0(13) . .
B22 B30 B31 110(2) . .
B29 B30 B31 61.2(13) . .
B31 B31 B27 133.2(17) 7_565 7_565
B31 B31 C11 94.7(9) 7_565 .
B27 B31 C11 129(2) 7_565 .
B31 B31 B28 98.0(9) 7_565 7_565
B27 B31 B28 76(2) 7_565 7_565
C11 B31 B28 120.9(11) . 7_565
B31 B31 C11 64.4(8) 7_565 7_565
B27 B31 C11 156(2) 7_565 7_565
C11 B31 C11 30.3(10) . 7_565
B28 B31 C11 122.4(11) 7_565 7_565
B31 B31 B26 89.6(9) 7_565 .
B27 B31 B26 53.2(18) 7_565 .
C11 B31 B26 125.2(10) . .
B28 B31 B26 112.3(10) 7_565 .
C11 B31 B26 121.2(10) 7_565 .
B31 B31 B27 32.2(13) 7_565 .
B27 B31 B27 101(3) 7_565 .
C11 B31 B27 124.6(17) . .
B28 B31 B27 90.7(16) 7_565 .
C11 B31 B27 94.8(16) 7_565 .
B26 B31 B27 63.5(14) . .
B31 B31 B30 141.3(12) 7_565 .
B27 B31 B30 8(2) 7_565 .
C11 B31 B30 120.4(16) . .
B28 B31 B30 78.4(14) 7_565 .
C11 B31 B30 148.6(15) 7_565 .
B26 B31 B30 57.9(13) . .
B27 B31 B30 109.1(11) . .
B31 B31 B28 62.1(8) 7_565 .
B27 B31 B28 101.0(19) 7_565 .
C11 B31 B28 120.5(11) . .
B28 B31 B28 35.9(11) 7_565 .
C11 B31 B28 102.8(11) 7_565 .
B26 B31 B28 109.6(10) . .
B27 B31 B28 60.6(15) . .
B30 B31 B28 106.5(14) . .
B31 B31 B29 121.0(9) 7_565 .
B27 B31 B29 59.3(19) 7_565 .
C11 B31 B29 116.7(12) . .
B28 B31 B29 23.2(8) 7_565 .
C11 B31 B29 131.9(11) 7_565 .
B26 B31 B29 106.8(10) . .
B27 B31 B29 108.7(16) . .
B30 B31 B29 59.4(14) . .
B28 B31 B29 59.0(10) . .
B31 B31 B26 71.0(8) 7_565 7_565
B27 B31 B26 69.7(18) 7_565 7_565
C11 B31 B26 124.9(10) . 7_565
B28 B31 B26 113.8(9) 7_565 7_565
C11 B31 B26 110.6(10) 7_565 7_565
B26 B31 B26 18.6(10) . 7_565
B27 B31 B26 46.2(13) . 7_565
B30 B31 B26 75.4(13) . 7_565
B28 B31 B26 99.7(10) . 7_565
B29 B31 B26 116.0(10) . 7_565
C11 C11 C12 101.8(11) 7_565 .
C11 C11 B31 85.3(9) 7_565 .
C12 C11 B31 172.6(17) . .
C11 C11 C12 46.2(7) 7_565 7_565
C12 C11 C12 55.6(13) . 7_565
B31 C11 C12 131.4(13) . 7_565
C11 C11 B31 64.4(8) 7_565 7_565
C12 C11 B31 166.0(15) . 7_565
B31 C11 B31 20.9(14) . 7_565
C12 C11 B31 110.5(11) 7_565 7_565
C11 C12 C12 78.2(11) . 7_565
C11 C12 C100 176.1(15) . .
C12 C12 C100 103.9(10) 7_565 .
C11 C12 C11 32.0(12) . 7_565
C12 C12 C11 46.2(7) 7_565 7_565
C100 C12 C11 149.9(14) . 7_565
Fe2 Fe2 C102 138.9(7) 7_565 7_565
Fe2 Fe2 C103 139.2(10) 7_565 7_565
C102 Fe2 C103 57.9(10) 7_565 7_565
Fe2 Fe2 C101 121.3(6) 7_565 7_565
C102 Fe2 C101 55.4(5) 7_565 7_565
C103 Fe2 C101 98.7(12) 7_565 7_565
Fe2 Fe2 C104 123.6(7) 7_565 7_565
C102 Fe2 C104 97.0(10) 7_565 7_565
C103 Fe2 C104 55.5(6) 7_565 7_565
C101 Fe2 C104 93.3(7) 7_565 7_565
Fe2 Fe2 C100 114.3(6) 7_565 7_565
C102 Fe2 C100 94.8(9) 7_565 7_565
C103 Fe2 C100 95.8(10) 7_565 7_565
C101 Fe2 C100 52.3(4) 7_565 7_565
C104 Fe2 C100 52.3(4) 7_565 7_565
Fe2 Fe2 C101 41.7(4) 7_565 .
C102 Fe2 C101 115.2(8) 7_565 .
C103 Fe2 C101 171.3(7) 7_565 .
C101 Fe2 C101 79.6(10) 7_565 .
C104 Fe2 C101 132.9(6) 7_565 .
C100 Fe2 C101 89.9(6) 7_565 .
Fe2 Fe2 C500 153.2(5) 7_565 .
C102 Fe2 C500 61.7(8) 7_565 .
C103 Fe2 C500 61.6(11) 7_565 .
C101 Fe2 C500 49.1(7) 7_565 .
C104 Fe2 C500 46.5(8) 7_565 .
C100 Fe2 C500 38.9(7) 7_565 .
C101 Fe2 C500 121.2(6) . .
Fe2 Fe2 C504 144.7(5) 7_565 .
C102 Fe2 C504 71.9(9) 7_565 .
C103 Fe2 C504 29.5(8) 7_565 .
C101 Fe2 C504 89.0(8) 7_565 .
C104 Fe2 C504 27.9(6) 7_565 .
C100 Fe2 C504 68.0(7) 7_565 .
C101 Fe2 C504 157.6(6) . .
C500 Fe2 C504 41.3(4) . .
Fe2 Fe2 C502 136.3(8) 7_565 .
C102 Fe2 C502 14.7(9) 7_565 .
C103 Fe2 C502 47.6(11) 7_565 .
C101 Fe2 C502 70.0(7) 7_565 .
C104 Fe2 C502 95.0(10) 7_565 .
C100 Fe2 C502 105.1(9) 7_565 .
C101 Fe2 C502 124.5(8) . .
C500 Fe2 C502 68.4(9) . .
C504 Fe2 C502 67.7(10) . .
Fe2 Fe2 C102 28.1(5) 7_565 .
C102 Fe2 C102 110.8(12) 7_565 .
C103 Fe2 C102 134.0(9) 7_565 .
C101 Fe2 C102 109.4(8) 7_565 .
C104 Fe2 C102 150.9(9) 7_565 .
C100 Fe2 C102 130.2(7) 7_565 .
C101 Fe2 C102 40.8(4) . .
C500 Fe2 C102 158.3(6) . .
C504 Fe2 C102 159.7(6) . .
C502 Fe2 C102 109.6(7) . .
Fe2 Fe2 C103 27.9(7) 7_565 .
C102 Fe2 C103 133.9(8) 7_565 .
C103 Fe2 C103 111.2(16) 7_565 .
C101 Fe2 C103 148.0(9) 7_565 .
C104 Fe2 C103 112.5(9) 7_565 .
C100 Fe2 C103 131.2(8) 7_565 .
C101 Fe2 C103 69.1(8) . .
C500 Fe2 C103 158.8(7) . .
C504 Fe2 C103 122.7(8) . .
C502 Fe2 C103 123.3(8) . .
C102 Fe2 C103 40.6(7) . .
C500 C100 C101 70.0(12) 7_565 .
C500 C100 C104 66.2(12) 7_565 .
C101 C100 C104 107.7(11) . .
C500 C100 C12 131.4(16) 7_565 .
C101 C100 C12 123.7(10) . .
C104 C100 C12 128.5(10) . .
C500 C100 Fe2 86.8(9) 7_565 7_565
C101 C100 Fe2 61.3(7) . 7_565
C104 C100 Fe2 61.7(8) . 7_565
C12 C100 Fe2 141.8(15) . 7_565
C500 C100 Fe2 105.0(9) 7_565 .
C101 C100 Fe2 69.2(9) . .
C104 C100 Fe2 70.3(9) . .
C12 C100 Fe2 123.6(13) . .
Fe2 C100 Fe2 18.2(3) 7_565 .
C102 C101 C100 107.5(12) . .
C102 C101 Fe2 69.8(10) . .
C100 C101 Fe2 69.8(9) . .
C103 C102 C101 109.3(14) . .
C103 C102 Fe2 69.8(13) . .
C101 C102 Fe2 69.4(9) . .
C102 C103 C104 107.3(14) . .
C102 C103 Fe2 69.6(12) . .
C104 C103 Fe2 70.4(10) . .
C103 C104 C100 108.3(12) . .
C103 C104 Fe2 69.0(11) . .
C100 C104 Fe2 68.9(9) . .
C501 C500 C504 107.6(14) . .
C501 C500 Fe2 70.0(9) . .
C504 C500 Fe2 69.3(12) . .
C502 C501 C500 106.5(16) . .
C502 C501 Fe2 69.2(11) . .
C500 C501 Fe2 68.9(9) . .
C503 C502 C501 110.7(19) . .
C503 C502 Fe2 71.0(14) . .
C501 C502 Fe2 69.8(10) . .
C502 C503 C504 106.1(18) . .
C502 C503 Fe2 68.9(14) . .
C504 C503 Fe2 68.3(11) . .
C503 C504 C500 109.2(17) . .
C503 C504 Fe2 70.9(12) . .
C500 C504 Fe2 69.4(11) . .
C66 N1 C66 162.3(12) 7_565 .
C66 N1 C62 117.1(9) 7_565 7_565
C66 N1 C62 71.3(7) . 7_565
C66 N1 C62 71.3(7) 7_565 .
C66 N1 C62 117.1(9) . .
C62 N1 C62 46.2(10) 7_565 .
C66 N1 C60 47.5(7) 7_565 .
C66 N1 C60 114.9(9) . .
C62 N1 C60 129.8(8) 7_565 .
C62 N1 C60 101.8(5) . .
C66 N1 C60 114.9(9) 7_565 7_565
C66 N1 C60 47.5(7) . 7_565
C62 N1 C60 101.8(5) 7_565 7_565
C62 N1 C60 129.8(8) . 7_565
C60 N1 C60 67.4(10) . 7_565
C66 N1 C64 113.3(8) 7_565 7_565
C66 N1 C64 76.6(7) . 7_565
C62 N1 C64 105.9(8) 7_565 7_565
C62 N1 C64 121.5(8) . 7_565
C60 N1 C64 124.2(7) . 7_565
C60 N1 C64 102.1(8) 7_565 7_565
C66 N1 C64 76.6(7) 7_565 .
C66 N1 C64 113.3(8) . .
C62 N1 C64 121.5(8) 7_565 .
C62 N1 C64 105.9(8) . .
C60 N1 C64 102.1(8) . .
C60 N1 C64 124.2(7) 7_565 .
C64 N1 C64 37.0(10) 7_565 .
C61 C60 N1 117.8(8) . .
C63 C62 N1 114.3(7) . .
C65 C64 N1 124.8(9) . .
C67 C66 N1 106.9(10) . .
C52 N2 C56 138.4(8) . .
C52 N2 C56 138.4(8) . 7_565
C56 N2 C56 79.5(15) . 7_565
C52 N2 C50 89.6(7) . 7_565
C56 N2 C50 55.0(9) . 7_565
C56 N2 C50 109.1(11) 7_565 7_565
C52 N2 C50 89.6(7) . .
C56 N2 C50 109.1(11) . .
C56 N2 C50 55.0(9) 7_565 .
C50 N2 C50 89.6(17) 7_565 .
C52 N2 C54 100.2(8) . .
C56 N2 C54 111.8(10) . .
C56 N2 C54 69.9(10) 7_565 .
C50 N2 C54 165.9(10) 7_565 .
C50 N2 C54 100.5(10) . .
C52 N2 C54 100.2(8) . 7_565
C56 N2 C54 69.9(10) . 7_565
C56 N2 C54 111.8(10) 7_565 7_565
C50 N2 C54 100.5(10) 7_565 7_565
C50 N2 C54 165.9(10) . 7_565
C54 N2 C54 68.0(14) . 7_565
C51 C50 N2 118.7(13) . .
C53 C52 N2 92.8(9) . .
C55 C54 N2 118.5(13) . .
C57 C56 N2 111.4(17) . .

loop_
_geom_bond_atom_site_label_1
_geom_bond_atom_site_label_2
_geom_bond_distance
_geom_bond_site_symmetry_2
Hg1 Hg1 0.621(3) 7_565
Hg1 C1 2.085(9) .
Hg1 C2 2.101(10) .
Hg1 C1 2.144(9) 7_565
Hg1 C2 2.190(11) 7_565
C1 C1 0.400(2) 7_565
C1 B4 1.40(2) 7_565
C1 B5 1.49(3) 7_565
C1 B1 1.67(3) .
C1 B4 1.70(2) .
C1 B3 1.706(18) .
C1 B2 1.72(2) .
C1 B5 1.73(3) .
C1 B3 1.811(17) 7_565
C1 B1 1.83(3) 7_565
C1 B2 2.07(2) 7_565
B1 B10 1.65(3) .
B1 B5 1.70(3) .
B1 B6 1.81(4) .
B1 B2 1.80(3) .
B2 B6 1.73(3) .
B2 B7 1.75(3) .
B2 B3 1.79(3) .
B3 B4 1.77(3) .
B3 B7 1.77(2) .
B3 B8 1.78(2) .
B4 B5 1.76(3) .
B4 B9 1.74(3) .
B4 B8 1.77(2) .
B4 B1 2.11(3) 7_565
B5 B9 1.77(3) .
B5 B10 1.82(2) .
B6 B10 1.75(2) .
B6 B7 1.74(2) .
B6 B11 1.85(2) .
B7 B8 1.80(3) .
B7 B11 1.86(2) .
B8 B9 1.74(3) .
B8 B11 1.754(19) .
B9 B11 1.66(3) .
B9 B10 1.78(3) .
B10 B11 1.745(14) .
B11 C3 1.554(12) .
B11 B9 1.66(3) 7_565
B11 B10 1.745(14) 7_565
B11 B8 1.754(19) 7_565
B11 B7 1.86(2) 7_565
B11 B6 1.85(2) 7_565
C3 C4 1.180(12) .
C4 C5 1.449(12) .
Fe1 C6 2.011(8) .
Fe1 C6 2.011(8) 7_565
Fe1 C7 2.026(6) 7_565
Fe1 C7 2.026(6) .
Fe1 C10 2.031(7) .
Fe1 C10 2.031(7) 7_565
Fe1 C9 2.033(9) .
Fe1 C9 2.033(9) 7_565
Fe1 C8 2.033(11) .
Fe1 C5 2.037(8) .
C5 C6 1.409(10) 7_565
C5 C6 1.409(10) .
C6 C7 1.410(10) .
C7 C7 1.353(17) 7_565
C8 C9 1.386(12) .
C8 C9 1.386(12) 7_565
C9 C10 1.438(11) .
C10 C10 1.40(2) 7_565
C2 C2 0.62(4) 7_565
C2 B24 1.28(3) 7_565
C2 B25 1.44(3) 7_565
C2 B22 1.65(3) .
C2 B23 1.66(3) .
C2 B25 1.67(3) .
C2 B21 1.712(16) .
C2 B24 1.74(3) .
C2 B21 1.841(17) 7_565
C2 B23 2.05(3) 7_565
C2 Hg1 2.190(11) 7_565
B21 B29 1.72(2) .
B21 B22 1.75(3) .
B21 B28 1.768(19) .
B21 B24 1.77(3) .
B22 B30 1.72(4) .
B22 B23 1.71(3) .
B22 B29 1.76(3) .
B22 B28 2.14(3) 7_565
B23 B30 1.67(4) .
B23 B25 1.73(3) .
B23 B26 1.73(2) .
B24 B28 1.77(3) .
B24 B27 1.83(4) .
B24 B25 1.86(3) .
B25 B26 1.75(3) .
B25 B27 1.86(4) .
B26 B30 1.71(4) .
B26 B31 1.747(16) .
B26 B27 1.85(4) .
B27 B31 1.77(3) .
B27 B28 1.79(4) .
B28 B29 1.77(3) .
B28 B31 1.78(2) .
B29 B30 1.78(4) .
B29 B31 1.82(3) .
B30 B31 1.78(3) .
B31 B31 0.61(4) 7_565
B31 B27 1.29(3) 7_565
B31 C11 1.546(16) .
B31 B28 1.59(2) 7_565
B31 C11 1.709(18) 7_565
B31 B26 1.847(17) 7_565
C11 C11 0.87(3) 7_565
C11 C12 1.178(16) .
C11 C12 1.598(18) 7_565
C11 B31 1.709(18) 7_565
C12 C12 1.35(3) 7_565
C12 C100 1.465(16) .
C12 C11 1.598(18) 7_565
Fe2 Fe2 0.695(6) 7_565
Fe2 C102 1.453(18) 7_565
Fe2 C103 1.45(2) 7_565
Fe2 C101 1.573(14) 7_565
Fe2 C104 1.583(15) 7_565
Fe2 C100 1.643(13) 7_565
Fe2 C101 2.023(16) .
Fe2 C500 2.020(18) .
Fe2 C504 2.02(2) .
Fe2 C502 2.03(2) .
Fe2 C102 2.029(18) .
Fe2 C103 2.03(3) .
C100 C500 1.27(2) 7_565
C100 C101 1.420(9) .
C100 C104 1.422(9) .
C100 Fe2 1.643(13) 7_565
C101 C102 1.411(10) .
C102 C103 1.41(3) .
C103 C104 1.417(9) .
C500 C501 1.421(10) .
C500 C504 1.423(10) .
C501 C502 1.420(10) .
C502 C503 1.40(3) .
C503 C504 1.421(10) .
N1 C66 1.5164(11) 7_565
N1 C66 1.5164(11) .
N1 C62 1.5174(11) 7_565
N1 C62 1.5174(11) .
N1 C60 1.5174(11) .
N1 C60 1.5174(11) 7_565
N1 C64 1.5175(11) 7_565
N1 C64 1.5175(11) .
C60 C61 1.501(2) .
C62 C63 1.500(2) .
C64 C65 1.500(2) .
C66 C67 1.500(2) .
N2 C52 1.5165(11) .
N2 C56 1.5166(11) .
N2 C56 1.5166(11) 7_565
N2 C50 1.5171(11) 7_565
N2 C50 1.5171(11) .
N2 C54 1.5174(11) .
N2 C54 1.5174(11) 7_565
C50 C51 1.500(2) .
C52 C53 1.501(2) .
C54 C55 1.500(2) .
C56 C57 1.500(2) .
